data_7121677
loop_
_publ_author_name
'Li, Jun'
'Daniliuc, Constantin G.'
'Kehr, Gerald'
'Erker, Gerhard'

_publ_section_title
;
 Selective formation of heterocyclic trans-cycloalkenes by alkyne addition
 to a biphenylene-based phosphane/borane frustrated Lewis pair.
;
_journal_issue 49
_journal_name_full 'Chemical communications (Cambridge, England)'
_journal_page_first 6344
_journal_page_last 6347
_journal_paper_doi 10.1039/c8cc03369b
_journal_volume 54
_journal_year 2018
_chemical_formula_sum 'C42 H28 B F10 O2 P'
_chemical_formula_weight 796.42
_space_group_crystal_system monoclinic
_space_group_IT_number 15
_space_group_name_Hall '-C 2yc'
_space_group_name_H-M_alt 'C 1 2/c 1'
_symmetry_space_group_name_Hall '-C 2yc'
_symmetry_space_group_name_H-M 'C 1 2/c 1'
_atom_sites_solution_hydrogens geom
_audit_update_record
;
2017-11-28 deposited with the CCDC.
2018-05-14 downloaded from the CCDC.
;
_cell_angle_alpha 90
_cell_angle_beta 98.115(2)
_cell_angle_gamma 90
_cell_formula_units_Z 8
_cell_length_a 20.1789(11)
_cell_length_b 14.4682(8)
_cell_length_c 23.7982(13)
_cell_measurement_reflns_used 9979
_cell_measurement_temperature 100.(2)
_cell_measurement_theta_max 26.3982
_cell_measurement_theta_min 2.3479
_cell_volume 6878.4(7)
_computing_cell_refinement 'SAINT V8.37A (Bruker AXS Inc., 2015)'
_computing_data_collection 'APEX2 v.2014.1--1 (Bruker AXS Inc., 2014)'
_computing_data_reduction 'SAINT V8.37A (Bruker AXS Inc., 2015)'
_computing_molecular_graphics 'XP (Sheldrick, 2014)'
_computing_publication_material 'SHELXL-2014 (Sheldrick, 2014)'
_computing_structure_refinement 'SHELXL-2014/7 (Sheldrick, 2014)'
_computing_structure_solution 'SHELXL-2014 (Sheldrick, 2014)'
_diffrn_ambient_temperature 100.(2)
_diffrn_detector_area_resol_mean 10.4167
_diffrn_measured_fraction_theta_full 0.996
_diffrn_measured_fraction_theta_max 0.996
_diffrn_measurement_device_type 'Bruker D8 Venture PHOTON 100 CMOS'
_diffrn_measurement_method 'omega and phi scans'
_diffrn_radiation_monochromator 'MX mirror'
_diffrn_radiation_type 'Mo K\a'
_diffrn_radiation_wavelength 0.71073
_diffrn_reflns_av_R_equivalents 0.0412
_diffrn_reflns_av_unetI/netI 0.0216
_diffrn_reflns_limit_h_max 25
_diffrn_reflns_limit_h_min -25
_diffrn_reflns_limit_k_max 18
_diffrn_reflns_limit_k_min -18
_diffrn_reflns_limit_l_max 29
_diffrn_reflns_limit_l_min -28
_diffrn_reflns_number 71730
_diffrn_reflns_theta_full 26.49
_diffrn_reflns_theta_max 26.49
_diffrn_reflns_theta_min 2.35
_diffrn_source 'Mo ImS'
_diffrn_source_type 'micro focus tube'
_exptl_absorpt_coefficient_mu 0.174
_exptl_absorpt_correction_T_max 0.97
_exptl_absorpt_correction_T_min 0.92
_exptl_absorpt_correction_type multi-scan
_exptl_absorpt_process_details
;
'Bruker AXS (2014). SADABS, Version 2014/5, Bruker AXS Inc., Madison,
Wisconsin, USA.'
;
_exptl_crystal_colour 'pale yellow'
_exptl_crystal_density_diffrn 1.538
_exptl_crystal_density_method 'not measured'
_exptl_crystal_description prism
_exptl_crystal_F_000 3248
_exptl_crystal_size_max 0.240
_exptl_crystal_size_mid 0.233
_exptl_crystal_size_min 0.200
_refine_diff_density_max 0.407
_refine_diff_density_min -0.340
_refine_ls_extinction_method none
_refine_ls_goodness_of_fit_ref 1.024
_refine_ls_hydrogen_treatment constr
_refine_ls_matrix_type full
_refine_ls_number_parameters 511
_refine_ls_number_reflns 7092
_refine_ls_number_restraints 0
_refine_ls_restrained_S_all 1.024
_refine_ls_R_factor_all 0.0542
_refine_ls_R_factor_gt 0.0398
_refine_ls_shift/su_max 0.001
_refine_ls_shift/su_mean 0.000
_refine_ls_structure_factor_coef Fsqd
_refine_ls_weighting_details 'w=1/[\s^2^(Fo^2^)+(0.0444P)^2^+10.4860P] where P=(Fo^2^+2Fc^2^)/3'
_refine_ls_weighting_scheme calc
_refine_ls_wR_factor_gt 0.0940
_refine_ls_wR_factor_ref 0.1018
_reflns_number_gt 5772
_reflns_number_total 7092
_reflns_threshold_expression 'I > 2\s(I)'
_cod_data_source_file c8cc03369b2.cif
_cod_data_source_block erk8533
_cod_depositor_comments 'Adding full bibliography for 7121673--7121682.cif.'
_cod_database_code 7121677

loop_
_space_group_symop_operation_xyz
'x, y, z'
'-x, y, -z+1/2'
'x+1/2, y+1/2, z'
'-x+1/2, y+1/2, -z+1/2'
'-x, -y, -z'
'x, -y, z-1/2'
'-x+1/2, -y+1/2, -z'
'x+1/2, -y+1/2, z-1/2'

loop_
_atom_site_type_symbol
_atom_site_label
_atom_site_fract_x
_atom_site_fract_y
_atom_site_fract_z
_atom_site_U_iso_or_equiv
_atom_site_adp_type
_atom_site_calc_flag
_atom_site_refinement_flags_adp
_atom_site_refinement_flags_posn
_atom_site_occupancy
B B1 0.60008(10) 0.69345(14) 0.63642(8) 0.0223(4) Uani d . . 1
C C1 0.77861(9) 0.65893(12) 0.70313(7) 0.0221(4) Uani d . . 1
O O1 0.64631(6) 0.66393(8) 0.69216(5) 0.0223(3) Uani d . . 1
P P1 0.70415(2) 0.60403(3) 0.71986(2) 0.02003(11) Uani d . . 1
C C2 0.84684(9) 0.65176(13) 0.72833(8) 0.0260(4) Uani d . . 1
H H2 0.8585 0.6146 0.7612 0.031 Uiso calc U R 1
O O2 0.55276(6) 0.75430(9) 0.66152(5) 0.0273(3) Uani d . . 1
C C3 0.89592(9) 0.69851(13) 0.70516(8) 0.0281(4) Uani d . . 1
H H3 0.9408 0.6931 0.7232 0.034 Uiso calc U R 1
C C4 0.88308(9) 0.75442(13) 0.65564(8) 0.0276(4) Uani d . . 1
H H4 0.9181 0.7833 0.6393 0.033 Uiso calc U R 1
C C5 0.74530(10) 0.84361(13) 0.53644(8) 0.0281(4) Uani d . . 1
H H5 0.7767 0.8745 0.5169 0.034 Uiso calc U R 1
C C6 0.67588(10) 0.84007(13) 0.51582(8) 0.0288(4) Uani d . . 1
H H6 0.6605 0.8701 0.4809 0.035 Uiso calc U R 1
C C7 0.62905(10) 0.79509(12) 0.54379(8) 0.0257(4) Uani d . . 1
H H7 0.5835 0.7957 0.527 0.031 Uiso calc U R 1
C C8 0.64646(9) 0.74798(12) 0.59673(7) 0.0218(4) Uani d . . 1
C C9 0.71406(9) 0.75318(12) 0.61401(7) 0.0221(4) Uani d . . 1
C C10 0.76693(9) 0.71785(12) 0.65817(7) 0.0222(4) Uani d . . 1
C C11 0.81745(9) 0.76398(12) 0.63307(7) 0.0233(4) Uani d . . 1
C C12 0.76314(9) 0.79871(12) 0.58693(8) 0.0235(4) Uani d . . 1
C C21 0.71102(9) 0.60530(13) 0.79647(7) 0.0228(4) Uani d . . 1
C C22 0.68101(9) 0.67526(13) 0.82554(8) 0.0253(4) Uani d . . 1
C C23 0.69080(10) 0.67344(14) 0.88489(8) 0.0286(4) Uani d . . 1
H H23 0.6692 0.7187 0.9048 0.034 Uiso calc U R 1
C C24 0.73078(10) 0.60816(14) 0.91569(8) 0.0298(4) Uani d . . 1
C C25 0.76117(10) 0.54124(14) 0.88620(8) 0.0289(4) Uani d . . 1
H H25 0.7895 0.4969 0.907 0.035 Uiso calc U R 1
C C26 0.75148(9) 0.53696(13) 0.82721(8) 0.0254(4) Uani d . . 1
C C27 0.63926(10) 0.75343(14) 0.79695(8) 0.0297(4) Uani d . . 1
H H27A 0.6652 0.7869 0.7717 0.045 Uiso calc U R 1
H H27B 0.6268 0.7958 0.8258 0.045 Uiso calc U R 1
H H27C 0.5987 0.7282 0.7748 0.045 Uiso calc U R 1
C C28 0.74323(12) 0.61085(17) 0.97990(8) 0.0394(5) Uani d . . 1
H H28A 0.7185 0.6626 0.9935 0.059 Uiso calc U R 1
H H28B 0.7912 0.6189 0.9927 0.059 Uiso calc U R 1
H H28C 0.728 0.5528 0.9951 0.059 Uiso calc U R 1
C C29 0.78408(10) 0.45719(14) 0.80060(8) 0.0300(4) Uani d . . 1
H H29A 0.8196 0.431 0.8284 0.045 Uiso calc U R 1
H H29B 0.8033 0.4793 0.7675 0.045 Uiso calc U R 1
H H29C 0.7505 0.4096 0.7887 0.045 Uiso calc U R 1
C C31 0.68952(9) 0.48812(12) 0.69224(7) 0.0220(4) Uani d . . 1
C C32 0.63207(9) 0.44403(13) 0.70750(7) 0.0248(4) Uani d . . 1
C C33 0.61135(9) 0.36060(13) 0.68179(8) 0.0273(4) Uani d . . 1
H H33 0.5727 0.3312 0.6921 0.033 Uiso calc U R 1
C C34 0.64496(10) 0.31892(13) 0.64180(8) 0.0283(4) Uani d . . 1
C C35 0.70249(9) 0.36198(13) 0.62880(8) 0.0269(4) Uani d . . 1
H H35 0.7268 0.333 0.6023 0.032 Uiso calc U R 1
C C36 0.72611(9) 0.44535(13) 0.65266(7) 0.0239(4) Uani d . . 1
C C37 0.59146(10) 0.48178(15) 0.75089(9) 0.0322(4) Uani d . . 1
H H37A 0.5515 0.4435 0.7515 0.048 Uiso calc U R 1
H H37B 0.5779 0.5454 0.7409 0.048 Uiso calc U R 1
H H37C 0.6185 0.481 0.7885 0.048 Uiso calc U R 1
C C38 0.61921(11) 0.23092(14) 0.61253(10) 0.0383(5) Uani d . . 1
H H38A 0.6485 0.1794 0.6266 0.057 Uiso calc U R 1
H H38B 0.6187 0.2374 0.5715 0.057 Uiso calc U R 1
H H38C 0.5737 0.2187 0.6205 0.057 Uiso calc U R 1
C C39 0.78914(9) 0.48388(14) 0.63388(8) 0.0291(4) Uani d . . 1
H H39A 0.8061 0.4403 0.6077 0.044 Uiso calc U R 1
H H39B 0.8231 0.4931 0.6671 0.044 Uiso calc U R 1
H H39C 0.7791 0.5432 0.6146 0.044 Uiso calc U R 1
C C41 0.52683(9) 0.83348(13) 0.64011(8) 0.0260(4) Uani d . . 1
C C42 0.53496(9) 0.91416(14) 0.67238(8) 0.0281(4) Uani d . . 1
F F42 0.56932(5) 0.91103(8) 0.72502(5) 0.0322(3) Uani d . . 1
C C43 0.50944(10) 0.99802(14) 0.65206(9) 0.0359(5) Uani d . . 1
F F43 0.52116(7) 1.07421(9) 0.68425(6) 0.0500(4) Uani d . . 1
C C44 0.47330(11) 1.00436(15) 0.59872(10) 0.0428(6) Uani d . . 1
F F44 0.44969(8) 1.08653(10) 0.57846(7) 0.0644(5) Uani d . . 1
C C45 0.46149(11) 0.92542(16) 0.56659(10) 0.0402(5) Uani d . . 1
F F45 0.42554(7) 0.93010(10) 0.51458(6) 0.0576(4) Uani d . . 1
C C46 0.48696(10) 0.84149(14) 0.58727(9) 0.0321(4) Uani d . . 1
F F46 0.47395(6) 0.76569(8) 0.55485(5) 0.0401(3) Uani d . . 1
C C51 0.56264(9) 0.59995(12) 0.60893(7) 0.0212(4) Uani d . . 1
C C52 0.59129(9) 0.54225(12) 0.57229(7) 0.0220(4) Uani d . . 1
F F52 0.65172(5) 0.56342(7) 0.55724(4) 0.0272(2) Uani d . . 1
C C53 0.56275(9) 0.46113(12) 0.55004(7) 0.0236(4) Uani d . . 1
F F53 0.59354(6) 0.40832(7) 0.51488(4) 0.0311(3) Uani d . . 1
C C54 0.50128(9) 0.43445(12) 0.56324(7) 0.0255(4) Uani d . . 1
F F54 0.47220(6) 0.35587(8) 0.54205(5) 0.0340(3) Uani d . . 1
C C55 0.46968(9) 0.48963(13) 0.59825(8) 0.0253(4) Uani d . . 1
F F55 0.40888(5) 0.46502(8) 0.61014(5) 0.0349(3) Uani d . . 1
C C56 0.50064(9) 0.56944(13) 0.62077(7) 0.0237(4) Uani d . . 1
F F56 0.46683(5) 0.61724(8) 0.65617(5) 0.0328(3) Uani d . . 1

loop_
_atom_site_aniso_label
_atom_site_aniso_U_11
_atom_site_aniso_U_22
_atom_site_aniso_U_33
_atom_site_aniso_U_12
_atom_site_aniso_U_13
_atom_site_aniso_U_23
B1 0.0217(10) 0.0239(10) 0.0208(10) 0.0033(8) 0.0010(8) -0.0010(8)
C1 0.0230(9) 0.0247(9) 0.0187(9) -0.0002(7) 0.0036(7) -0.0006(7)
O1 0.0226(6) 0.0264(7) 0.0177(6) 0.0013(5) 0.0020(5) 0.0006(5)
P1 0.0207(2) 0.0245(2) 0.0148(2) 0.00088(18) 0.00224(16) 0.00217(17)
C2 0.0271(9) 0.0292(10) 0.0208(9) 0.0006(8) -0.0002(7) 0.0007(8)
O2 0.0295(7) 0.0248(7) 0.0282(7) 0.0054(5) 0.0061(5) -0.0016(5)
C3 0.0221(9) 0.0314(10) 0.0297(10) -0.0006(8) -0.0007(7) -0.0046(8)
C4 0.0268(10) 0.0262(10) 0.0311(10) -0.0048(8) 0.0079(8) -0.0018(8)
C5 0.0401(11) 0.0201(9) 0.0253(10) -0.0006(8) 0.0084(8) 0.0022(7)
C6 0.0425(11) 0.0222(9) 0.0210(9) 0.0059(8) 0.0016(8) 0.0050(7)
C7 0.0311(10) 0.0230(9) 0.0218(9) 0.0048(8) -0.0004(7) -0.0016(7)
C8 0.0276(9) 0.0179(8) 0.0195(9) 0.0021(7) 0.0016(7) -0.0032(7)
C9 0.0276(9) 0.0187(8) 0.0197(9) 0.0015(7) 0.0028(7) 0.0009(7)
C10 0.0241(9) 0.0220(9) 0.0205(9) -0.0002(7) 0.0028(7) -0.0020(7)
C11 0.0283(9) 0.0208(9) 0.0215(9) -0.0011(7) 0.0056(7) -0.0012(7)
C12 0.0278(9) 0.0187(9) 0.0243(9) -0.0004(7) 0.0045(7) -0.0012(7)
C21 0.0226(9) 0.0305(10) 0.0151(8) -0.0037(7) 0.0022(6) 0.0023(7)
C22 0.0250(9) 0.0293(10) 0.0222(9) -0.0057(7) 0.0049(7) -0.0001(7)
C23 0.0299(10) 0.0341(11) 0.0229(9) -0.0070(8) 0.0078(8) -0.0036(8)
C24 0.0315(10) 0.0397(11) 0.0183(9) -0.0124(9) 0.0043(7) 0.0029(8)
C25 0.0287(10) 0.0353(11) 0.0222(9) -0.0047(8) 0.0020(7) 0.0091(8)
C26 0.0237(9) 0.0323(10) 0.0204(9) -0.0036(8) 0.0038(7) 0.0041(8)
C27 0.0340(10) 0.0318(10) 0.0239(10) 0.0026(8) 0.0060(8) -0.0044(8)
C28 0.0478(13) 0.0520(14) 0.0188(10) -0.0067(11) 0.0059(9) 0.0025(9)
C29 0.0299(10) 0.0364(11) 0.0233(10) 0.0054(8) 0.0023(8) 0.0094(8)
C31 0.0240(9) 0.0248(9) 0.0166(8) 0.0019(7) 0.0004(7) 0.0032(7)
C32 0.0256(9) 0.0281(10) 0.0200(9) 0.0032(7) 0.0005(7) 0.0060(7)
C33 0.0262(9) 0.0277(10) 0.0269(10) -0.0017(8) 0.0000(7) 0.0086(8)
C34 0.0343(10) 0.0208(9) 0.0275(10) 0.0046(8) -0.0044(8) 0.0059(8)
C35 0.0322(10) 0.0265(9) 0.0214(9) 0.0093(8) 0.0018(7) 0.0018(7)
C36 0.0266(9) 0.0265(9) 0.0181(9) 0.0051(7) 0.0013(7) 0.0053(7)
C37 0.0283(10) 0.0383(11) 0.0318(11) -0.0066(9) 0.0100(8) -0.0002(9)
C38 0.0451(13) 0.0254(10) 0.0430(12) 0.0012(9) 0.0011(10) -0.0018(9)
C39 0.0295(10) 0.0339(11) 0.0254(10) 0.0023(8) 0.0093(8) -0.0016(8)
C41 0.0197(9) 0.0256(9) 0.0325(10) 0.0038(7) 0.0026(7) -0.0027(8)
C42 0.0183(9) 0.0333(11) 0.0312(10) 0.0043(7) -0.0016(7) -0.0068(8)
F42 0.0287(6) 0.0353(6) 0.0307(6) 0.0035(5) -0.0028(5) -0.0076(5)
C43 0.0295(10) 0.0297(11) 0.0456(12) 0.0085(8) -0.0047(9) -0.0144(9)
F43 0.0531(8) 0.0319(7) 0.0590(9) 0.0128(6) -0.0126(6) -0.0179(6)
C44 0.0376(12) 0.0331(12) 0.0527(14) 0.0167(9) -0.0112(10) -0.0044(10)
F44 0.0733(10) 0.0391(8) 0.0700(10) 0.0301(7) -0.0270(8) -0.0065(7)
C45 0.0320(11) 0.0426(12) 0.0406(12) 0.0130(9) -0.0137(9) -0.0072(10)
F45 0.0587(9) 0.0537(9) 0.0497(8) 0.0207(7) -0.0294(7) -0.0089(7)
C46 0.0263(10) 0.0324(11) 0.0355(11) 0.0036(8) -0.0033(8) -0.0107(9)
F46 0.0440(7) 0.0344(7) 0.0380(7) 0.0033(5) -0.0080(5) -0.0126(5)
C51 0.0237(9) 0.0226(9) 0.0165(8) 0.0044(7) 0.0000(6) 0.0030(7)
C52 0.0232(9) 0.0250(9) 0.0177(8) 0.0032(7) 0.0023(7) 0.0042(7)
F52 0.0270(6) 0.0280(6) 0.0284(6) 0.0015(4) 0.0106(4) -0.0014(4)
C53 0.0311(10) 0.0238(9) 0.0156(8) 0.0059(7) 0.0022(7) 0.0013(7)
F53 0.0431(6) 0.0275(6) 0.0234(6) 0.0044(5) 0.0076(5) -0.0053(4)
C54 0.0333(10) 0.0218(9) 0.0192(9) -0.0020(8) -0.0041(7) 0.0023(7)
F54 0.0449(7) 0.0255(6) 0.0297(6) -0.0084(5) -0.0010(5) -0.0026(5)
C55 0.0229(9) 0.0280(10) 0.0243(9) -0.0014(7) 0.0009(7) 0.0058(8)
F55 0.0299(6) 0.0365(6) 0.0392(7) -0.0082(5) 0.0081(5) -0.0004(5)
C56 0.0254(9) 0.0256(9) 0.0203(9) 0.0046(7) 0.0038(7) 0.0007(7)
F56 0.0286(6) 0.0349(6) 0.0374(6) -0.0002(5) 0.0136(5) -0.0084(5)

loop_
_atom_type_symbol
_atom_type_description
_atom_type_scat_dispersion_real
_atom_type_scat_dispersion_imag
_atom_type_scat_source
C C 0.0033 0.0016 'International Tables Vol C Tables 4.2.6.8 and 6.1.1.4'
H H 0.0000 0.0000 'International Tables Vol C Tables 4.2.6.8 and 6.1.1.4'
B B 0.0013 0.0007 'International Tables Vol C Tables 4.2.6.8 and 6.1.1.4'
O O 0.0106 0.0060 'International Tables Vol C Tables 4.2.6.8 and 6.1.1.4'
F F 0.0171 0.0103 'International Tables Vol C Tables 4.2.6.8 and 6.1.1.4'
P P 0.1023 0.0942 'International Tables Vol C Tables 4.2.6.8 and 6.1.1.4'

loop_
_geom_angle_atom_site_label_1
_geom_angle_atom_site_label_2
_geom_angle_atom_site_label_3
_geom_angle
O2 B1 O1 99.24(13)
O2 B1 C8 113.69(15)
O1 B1 C8 107.52(14)
O2 B1 C51 111.31(15)
O1 B1 C51 107.35(14)
C8 B1 C51 116.05(15)
C10 C1 C2 115.20(16)
C10 C1 P1 113.21(13)
C2 C1 P1 131.60(14)
P1 O1 B1 147.82(11)
O1 P1 C1 105.43(8)
O1 P1 C21 111.99(8)
C1 P1 C21 105.78(8)
O1 P1 C31 107.07(7)
C1 P1 C31 115.37(8)
C21 P1 C31 111.15(8)
C3 C2 C1 120.14(17)
C3 C2 H2 119.9
C1 C2 H2 119.9
C41 O2 B1 126.64(15)
C2 C3 C4 123.63(17)
C2 C3 H3 118.2
C4 C3 H3 118.2
C11 C4 C3 115.91(17)
C11 C4 H4 122.0
C3 C4 H4 122.0
C12 C5 C6 114.28(17)
C12 C5 H5 122.9
C6 C5 H5 122.9
C7 C6 C5 123.75(17)
C7 C6 H6 118.1
C5 C6 H6 118.1
C6 C7 C8 123.00(17)
C6 C7 H7 118.5
C8 C7 H7 118.5
C9 C8 C7 110.37(16)
C9 C8 B1 118.88(15)
C7 C8 B1 130.75(16)
C8 C9 C12 128.23(16)
C8 C9 C10 141.45(17)
C12 C9 C10 90.20(14)
C1 C10 C11 124.75(17)
C1 C10 C9 143.31(17)
C11 C10 C9 91.57(14)
C4 C11 C10 120.12(17)
C4 C11 C12 151.30(17)
C10 C11 C12 88.40(14)
C5 C12 C9 120.37(17)
C5 C12 C11 149.65(18)
C9 C12 C11 89.81(14)
C22 C21 C26 120.21(16)
C22 C21 P1 121.65(14)
C26 C21 P1 118.01(14)
C23 C22 C21 118.22(17)
C23 C22 C27 117.29(17)
C21 C22 C27 124.49(16)
C24 C23 C22 122.46(18)
C24 C23 H23 118.8
C22 C23 H23 118.8
C23 C24 C25 118.32(17)
C23 C24 C28 121.24(19)
C25 C24 C28 120.41(19)
C24 C25 C26 122.14(18)
C24 C25 H25 118.9
C26 C25 H25 118.9
C25 C26 C21 118.58(18)
C25 C26 C29 116.71(17)
C21 C26 C29 124.70(16)
C22 C27 H27A 109.5
C22 C27 H27B 109.5
H27A C27 H27B 109.5
C22 C27 H27C 109.5
H27A C27 H27C 109.5
H27B C27 H27C 109.5
C24 C28 H28A 109.5
C24 C28 H28B 109.5
H28A C28 H28B 109.5
C24 C28 H28C 109.5
H28A C28 H28C 109.5
H28B C28 H28C 109.5
C26 C29 H29A 109.5
C26 C29 H29B 109.5
H29A C29 H29B 109.5
C26 C29 H29C 109.5
H29A C29 H29C 109.5
H29B C29 H29C 109.5
C32 C31 C36 119.74(17)
C32 C31 P1 114.95(13)
C36 C31 P1 124.89(14)
C33 C32 C31 118.99(17)
C33 C32 C37 117.19(17)
C31 C32 C37 123.82(17)
C34 C33 C32 122.36(18)
C34 C33 H33 118.8
C32 C33 H33 118.8
C33 C34 C35 117.63(18)
C33 C34 C38 121.04(18)
C35 C34 C38 121.31(18)
C36 C35 C34 123.20(18)
C36 C35 H35 118.4
C34 C35 H35 118.4
C35 C36 C31 118.02(17)
C35 C36 C39 116.98(16)
C31 C36 C39 124.99(17)
C32 C37 H37A 109.5
C32 C37 H37B 109.5
H37A C37 H37B 109.5
C32 C37 H37C 109.5
H37A C37 H37C 109.5
H37B C37 H37C 109.5
C34 C38 H38A 109.5
C34 C38 H38B 109.5
H38A C38 H38B 109.5
C34 C38 H38C 109.5
H38A C38 H38C 109.5
H38B C38 H38C 109.5
C36 C39 H39A 109.5
C36 C39 H39B 109.5
H39A C39 H39B 109.5
C36 C39 H39C 109.5
H39A C39 H39C 109.5
H39B C39 H39C 109.5
O2 C41 C42 120.03(17)
O2 C41 C46 124.12(17)
C42 C41 C46 115.71(17)
F42 C42 C43 118.33(17)
F42 C42 C41 119.36(17)
C43 C42 C41 122.31(18)
F43 C43 C44 119.94(19)
F43 C43 C42 119.66(18)
C44 C43 C42 120.38(18)
F44 C44 C43 120.34(19)
F44 C44 C45 120.64(19)
C43 C44 C45 119.03(19)
F45 C45 C44 119.87(19)
F45 C45 C46 119.81(19)
C44 C45 C46 120.32(19)
F46 C46 C45 118.65(17)
F46 C46 C41 119.27(17)
C45 C46 C41 122.07(18)
C52 C51 C56 113.68(16)
C52 C51 B1 122.45(16)
C56 C51 B1 123.86(16)
F52 C52 C53 115.71(15)
F52 C52 C51 119.99(16)
C53 C52 C51 124.29(17)
F53 C53 C54 119.45(16)
F53 C53 C52 121.09(16)
C54 C53 C52 119.45(16)
F54 C54 C55 120.23(17)
F54 C54 C53 120.73(17)
C55 C54 C53 119.05(17)
F55 C55 C54 119.26(17)
F55 C55 C56 120.96(17)
C54 C55 C56 119.78(17)
F56 C56 C55 115.44(16)
F56 C56 C51 120.83(16)
C55 C56 C51 123.73(17)

loop_
_geom_bond_atom_site_label_1
_geom_bond_atom_site_label_2
_geom_bond_distance
B1 O2 1.485(2)
B1 O1 1.569(2)
B1 C8 1.625(3)
B1 C51 1.640(3)
C1 C10 1.362(2)
C1 C2 1.426(2)
C1 P1 1.7934(18)
O1 P1 1.5267(12)
P1 C21 1.8088(17)
P1 C31 1.8102(19)
C2 C3 1.377(3)
C2 H2 0.95
O2 C41 1.331(2)
C3 C4 1.423(3)
C3 H3 0.95
C4 C11 1.364(3)
C4 H4 0.95
C5 C12 1.369(3)
C5 C6 1.418(3)
C5 H5 0.95
C6 C7 1.392(3)
C6 H6 0.95
C7 C8 1.432(2)
C7 H7 0.95
C8 C9 1.370(3)
C9 C12 1.418(3)
C9 C10 1.479(2)
C10 C11 1.419(2)
C11 C12 1.523(2)
C21 C22 1.410(3)
C21 C26 1.418(3)
C22 C23 1.399(3)
C22 C27 1.513(3)
C23 C24 1.383(3)
C23 H23 0.95
C24 C25 1.388(3)
C24 C28 1.514(3)
C25 C26 1.391(3)
C25 H25 0.95
C26 C29 1.511(3)
C27 H27A 0.98
C27 H27B 0.98
C27 H27C 0.98
C28 H28A 0.98
C28 H28B 0.98
C28 H28C 0.98
C29 H29A 0.98
C29 H29B 0.98
C29 H29C 0.98
C31 C32 1.415(3)
C31 C36 1.418(3)
C32 C33 1.391(3)
C32 C37 1.508(3)
C33 C34 1.382(3)
C33 H33 0.95
C34 C35 1.390(3)
C34 C38 1.508(3)
C35 C36 1.388(3)
C35 H35 0.95
C36 C39 1.513(3)
C37 H37A 0.98
C37 H37B 0.98
C37 H37C 0.98
C38 H38A 0.98
C38 H38B 0.98
C38 H38C 0.98
C39 H39A 0.98
C39 H39B 0.98
C39 H39C 0.98
C41 C42 1.394(3)
C41 C46 1.399(3)
C42 F42 1.344(2)
C42 C43 1.379(3)
C43 F43 1.344(2)
C43 C44 1.375(3)
C44 F44 1.345(2)
C44 C45 1.376(3)
C45 F45 1.345(2)
C45 C46 1.382(3)
C46 F46 1.345(2)
C51 C52 1.391(2)
C51 C56 1.393(3)
C52 F52 1.354(2)
C52 C53 1.380(3)
C53 F53 1.348(2)
C53 C54 1.377(3)
C54 F54 1.345(2)
C54 C55 1.374(3)
C55 F55 1.345(2)
C55 C56 1.384(3)
C56 F56 1.348(2)

loop_
_geom_torsion_atom_site_label_1
_geom_torsion_atom_site_label_2
_geom_torsion_atom_site_label_3
_geom_torsion_atom_site_label_4
_geom_torsion
O2 B1 O1 P1 174.15(16)
C8 B1 O1 P1 -67.3(3)
C51 B1 O1 P1 58.3(3)
B1 O1 P1 C1 76.8(2)
B1 O1 P1 C21 -168.6(2)
B1 O1 P1 C31 -46.5(2)
C10 C1 P1 O1 -19.29(15)
C2 C1 P1 O1 160.68(17)
C10 C1 P1 C21 -138.09(14)
C2 C1 P1 C21 41.9(2)
C10 C1 P1 C31 98.61(15)
C2 C1 P1 C31 -81.41(19)
C10 C1 C2 C3 -3.5(3)
P1 C1 C2 C3 176.52(15)
O1 B1 O2 C41 141.16(16)
C8 B1 O2 C41 27.3(2)
C51 B1 O2 C41 -106.03(19)
C1 C2 C3 C4 -1.0(3)
C2 C3 C4 C11 3.4(3)
C12 C5 C6 C7 -0.1(3)
C5 C6 C7 C8 0.3(3)
C6 C7 C8 C9 -0.9(2)
C6 C7 C8 B1 178.80(18)
O2 B1 C8 C9 113.69(18)
O1 B1 C8 C9 4.9(2)
C51 B1 C8 C9 -115.28(18)
O2 B1 C8 C7 -66.0(2)
O1 B1 C8 C7 -174.79(16)
C51 B1 C8 C7 65.0(2)
C7 C8 C9 C12 1.4(3)
B1 C8 C9 C12 -178.37(17)
C7 C8 C9 C10 -173.3(2)
B1 C8 C9 C10 7.0(3)
C2 C1 C10 C11 5.7(3)
P1 C1 C10 C11 -174.32(14)
C2 C1 C10 C9 176.3(2)
P1 C1 C10 C9 -3.7(3)
C8 C9 C10 C1 4.7(5)
C12 C9 C10 C1 -171.1(3)
C8 C9 C10 C11 177.0(2)
C12 C9 C10 C11 1.17(14)
C3 C4 C11 C10 -1.4(3)
C3 C4 C11 C12 -174.4(3)
C1 C10 C11 C4 -3.3(3)
C9 C10 C11 C4 -177.74(17)
C1 C10 C11 C12 173.33(18)
C9 C10 C11 C12 -1.09(13)
C6 C5 C12 C9 0.4(3)
C6 C5 C12 C11 173.6(3)
C8 C9 C12 C5 -1.2(3)
C10 C9 C12 C5 175.44(17)
C8 C9 C12 C11 -177.77(19)
C10 C9 C12 C11 -1.09(13)
C4 C11 C12 C5 1.0(6)
C10 C11 C12 C5 -172.9(3)
C4 C11 C12 C9 175.1(3)
C10 C11 C12 C9 1.14(14)
O1 P1 C21 C22 -18.77(17)
C1 P1 C21 C22 95.58(16)
C31 P1 C21 C22 -138.50(15)
O1 P1 C21 C26 165.38(13)
C1 P1 C21 C26 -80.26(15)
C31 P1 C21 C26 45.66(16)
C26 C21 C22 C23 -1.8(3)
P1 C21 C22 C23 -177.53(14)
C26 C21 C22 C27 177.51(17)
P1 C21 C22 C27 1.8(3)
C21 C22 C23 C24 2.7(3)
C27 C22 C23 C24 -176.64(17)
C22 C23 C24 C25 -1.2(3)
C22 C23 C24 C28 176.87(18)
C23 C24 C25 C26 -1.4(3)
C28 C24 C25 C26 -179.41(18)
C24 C25 C26 C21 2.2(3)
C24 C25 C26 C29 -176.32(18)
C22 C21 C26 C25 -0.6(3)
P1 C21 C26 C25 175.33(14)
C22 C21 C26 C29 177.82(17)
P1 C21 C26 C29 -6.3(2)
O1 P1 C31 C32 -65.36(14)
C1 P1 C31 C32 177.65(12)
C21 P1 C31 C32 57.25(15)
O1 P1 C31 C36 107.13(15)
C1 P1 C31 C36 -9.86(18)
C21 P1 C31 C36 -130.26(15)
C36 C31 C32 C33 -2.1(2)
P1 C31 C32 C33 170.82(13)
C36 C31 C32 C37 177.40(17)
P1 C31 C32 C37 -9.7(2)
C31 C32 C33 C34 0.1(3)
C37 C32 C33 C34 -179.42(17)
C32 C33 C34 C35 1.9(3)
C32 C33 C34 C38 -176.87(17)
C33 C34 C35 C36 -2.0(3)
C38 C34 C35 C36 176.75(17)
C34 C35 C36 C31 0.1(3)
C34 C35 C36 C39 -179.53(17)
C32 C31 C36 C35 2.0(2)
P1 C31 C36 C35 -170.18(13)
C32 C31 C36 C39 -178.42(16)
P1 C31 C36 C39 9.4(3)
B1 O2 C41 C42 -123.9(2)
B1 O2 C41 C46 60.6(3)
O2 C41 C42 F42 0.2(3)
C46 C41 C42 F42 176.14(17)
O2 C41 C42 C43 179.61(18)
C46 C41 C42 C43 -4.5(3)
F42 C42 C43 F43 2.1(3)
C41 C42 C43 F43 -177.34(19)
F42 C42 C43 C44 -179.2(2)
C41 C42 C43 C44 1.4(3)
F43 C43 C44 F44 0.2(4)
C42 C43 C44 F44 -178.5(2)
F43 C43 C44 C45 -179.6(2)
C42 C43 C44 C45 1.7(4)
F44 C44 C45 F45 -0.5(4)
C43 C44 C45 F45 179.2(2)
F44 C44 C45 C46 178.8(2)
C43 C44 C45 C46 -1.5(4)
F45 C45 C46 F46 -1.2(3)
C44 C45 C46 F46 179.5(2)
F45 C45 C46 C41 177.4(2)
C44 C45 C46 C41 -1.9(4)
O2 C41 C46 F46 -0.9(3)
C42 C41 C46 F46 -176.68(17)
O2 C41 C46 C45 -179.54(19)
C42 C41 C46 C45 4.7(3)
O2 B1 C51 C52 165.48(15)
O1 B1 C51 C52 -86.91(19)
C8 B1 C51 C52 33.3(2)
O2 B1 C51 C56 -16.1(2)
O1 B1 C51 C56 91.47(19)
C8 B1 C51 C56 -148.27(17)
C56 C51 C52 F52 -179.82(15)
B1 C51 C52 F52 -1.3(2)
C56 C51 C52 C53 -1.2(2)
B1 C51 C52 C53 177.30(16)
F52 C52 C53 F53 -1.1(2)
C51 C52 C53 F53 -179.74(15)
F52 C52 C53 C54 179.99(15)
C51 C52 C53 C54 1.3(3)
F53 C53 C54 F54 0.9(2)
C52 C53 C54 F54 179.82(15)
F53 C53 C54 C55 -178.75(15)
C52 C53 C54 C55 0.2(3)
F54 C54 C55 F55 -1.3(3)
C53 C54 C55 F55 178.37(15)
F54 C54 C55 C56 178.70(15)
C53 C54 C55 C56 -1.7(3)
F55 C55 C56 F56 2.2(2)
C54 C55 C56 F56 -177.75(16)
F55 C55 C56 C51 -178.24(16)
C54 C55 C56 C51 1.8(3)
C52 C51 C56 F56 179.17(15)
B1 C51 C56 F56 0.7(3)
C52 C51 C56 C55 -0.3(3)
B1 C51 C56 C55 -178.85(16)
